data_4311671
loop_
_publ_author_name
'Lihui Wei'
'John W. Babich'
'Jon Zubieta'

_publ_contact_author_address
;Department of Chemistry
CST 1-014
Syracuse University
111 College Place
Syracuse, NY 13244
;
_publ_contact_author_email jazubiet@syr.edu
_publ_contact_author_fax (315)443-4070
_publ_contact_author_name 'Jon Zubieta'
_publ_contact_author_phone (315)443-2547
_publ_section_title
;
 Unusual Reactivity of the {ReVO}3+ Core: Syntheses and Characterization
 of Novel Rhenium Halide Complexes with N-Methyl-o-diaminobenzene
;
_journal_name_full 'Inorganic Chemistry'
_journal_page_first 6445
_journal_page_last 6454
_journal_paper_doi 10.1021/ic049372p
_journal_volume 43
_journal_year 2004
_chemical_formula_sum 'C14 H16 Cl2 N4 Re'
_chemical_formula_weight 497.41
_chemical_name_systematic
; 
 ? 
;
_space_group_IT_number 61
_symmetry_cell_setting orthorhombic
_symmetry_space_group_name_Hall '-P 2ac 2ab'
_symmetry_space_group_name_H-M 'P b c a'
_atom_sites_solution_hydrogens geom
_atom_sites_solution_primary direct
_atom_sites_solution_secondary difmap
_audit_creation_method SHELXL-97
_cell_angle_alpha 90.00
_cell_angle_beta 90.00
_cell_angle_gamma 90.00
_cell_formula_units_Z 8
_cell_length_a 8.5464(5)
_cell_length_b 16.6659(10)
_cell_length_c 21.5108(12)
_cell_measurement_reflns_used 5560
_cell_measurement_temperature 90(2)
_cell_measurement_theta_max 33.10
_cell_measurement_theta_min 1.89
_cell_volume 3063.9(3)
_computing_cell_refinement 'Bruker SMART'
_computing_data_collection 'Bruker SMART'
_computing_data_reduction 'Bruker SAINT'
_computing_molecular_graphics 'Bruker SHELXTL'
_computing_publication_material 'Bruker SHELXTL'
_computing_structure_refinement 'SHELXL-97 (Sheldrick, 1997)'
_computing_structure_solution 'SHELXS-97 (Sheldrick, 1990)'
_diffrn_ambient_temperature 90(2)
_diffrn_detector_area_resol_mean 512
_diffrn_measured_fraction_theta_full 0.955
_diffrn_measured_fraction_theta_max 0.955
_diffrn_measurement_device_type 'Platform w/ APEX CCD detector'
_diffrn_measurement_method 'Phi and omega scan'
_diffrn_radiation_monochromator graphite
_diffrn_radiation_source 'fine-focus sealed tube'
_diffrn_radiation_type MoK\a
_diffrn_radiation_wavelength 0.71073
_diffrn_reflns_av_R_equivalents 0.0647
_diffrn_reflns_av_sigmaI/netI 0.0722
_diffrn_reflns_limit_h_max 13
_diffrn_reflns_limit_h_min -13
_diffrn_reflns_limit_k_max 24
_diffrn_reflns_limit_k_min -24
_diffrn_reflns_limit_l_max 32
_diffrn_reflns_limit_l_min -32
_diffrn_reflns_number 39147
_diffrn_reflns_theta_full 33.10
_diffrn_reflns_theta_max 33.10
_diffrn_reflns_theta_min 1.89
_diffrn_standards_decay_% 0.001
_exptl_absorpt_coefficient_mu 8.279
_exptl_absorpt_correction_T_max 0.6365
_exptl_absorpt_correction_T_min 0.4366
_exptl_absorpt_correction_type multi-scan
_exptl_absorpt_process_details 'SADABS (Sheldrick, 97)'
_exptl_crystal_colour green_blue
_exptl_crystal_density_diffrn 2.157
_exptl_crystal_density_method 'not measured'
_exptl_crystal_description block
_exptl_crystal_F_000 1896
_exptl_crystal_size_max 0.12
_exptl_crystal_size_mid 0.10
_exptl_crystal_size_min 0.06
_refine_diff_density_max 1.740
_refine_diff_density_min -1.195
_refine_diff_density_rms 0.256
_refine_ls_extinction_method none
_refine_ls_goodness_of_fit_ref 1.037
_refine_ls_hydrogen_treatment constr
_refine_ls_matrix_type full
_refine_ls_number_parameters 192
_refine_ls_number_reflns 5560
_refine_ls_number_restraints 0
_refine_ls_restrained_S_all 1.037
_refine_ls_R_factor_all 0.0903
_refine_ls_R_factor_gt 0.0462
_refine_ls_shift/su_max 0.001
_refine_ls_shift/su_mean 0.000
_refine_ls_structure_factor_coef Fsqd
_refine_ls_weighting_details 'calc w=1/[\s^2^(Fo^2^)+(0.0300P)^2^+0.0000P] where P=(Fo^2^+2Fc^2^)/3'
_refine_ls_weighting_scheme calc
_refine_ls_wR_factor_gt 0.0748
_refine_ls_wR_factor_ref 0.0859
_reflns_number_gt 3637
_reflns_number_total 5560
_reflns_threshold_expression >2sigma(I)
_cod_data_source_file ic049372psi20040513_042758.cif
_cod_data_source_block compound5
_cod_depositor_comments
;
The following automatic conversions were performed:
'_symmetry_cell_setting' value 'Orthorhombic' changed to 'orthorhombic'
according to '/home/saulius/struct/CIF-dictionaries/cif_core.dic'
dictionary named 'cif_core.dic' version 2.4.1 from
2010-06-29.

'_exptl_absorpt_correction_type' value 'Multi-scan' changed
to 'multi-scan' according to
'/home/saulius/struct/CIF-dictionaries/cif_core.dic' dictionary named
'cif_core.dic' version 2.4.1 from 2010-06-29.

Automatic conversion script
Id: cif_fix_enum 1527 2010-12-29 10:47:43Z saulius 
;
_cod_database_code 4311671

loop_
_symmetry_equiv_pos_as_xyz
'x, y, z'
'-x+1/2, -y, z+1/2'
'-x, y+1/2, -z+1/2'
'x+1/2, -y+1/2, -z'
'-x, -y, -z'
'x-1/2, y, -z-1/2'
'x, -y-1/2, z-1/2'
'-x-1/2, y-1/2, z'

loop_
_atom_site_label
_atom_site_type_symbol
_atom_site_fract_x
_atom_site_fract_y
_atom_site_fract_z
_atom_site_U_iso_or_equiv
_atom_site_adp_type
_atom_site_occupancy
_atom_site_symmetry_multiplicity
_atom_site_calc_flag
_atom_site_refinement_flags
_atom_site_disorder_assembly
_atom_site_disorder_group
Re1 Re 0.81070(2) 0.135851(12) 0.359597(9) 0.01365(6) Uani 1 1 d . . .
Cl1 Cl 0.81070(19) 0.11196(8) 0.25049(6) 0.0204(3) Uani 1 1 d . . .
Cl2 Cl 0.92783(18) 0.00812(8) 0.37683(7) 0.0215(3) Uani 1 1 d . . .
N1 N 0.5888(5) 0.1017(3) 0.3559(2) 0.0162(9) Uani 1 1 d . . .
H1 H 0.5466 0.0907 0.3206 0.019 Uiso 1 1 calc R . .
N2 N 0.7399(6) 0.1421(3) 0.4483(2) 0.0187(10) Uani 1 1 d . . .
N3 N 1.0292(5) 0.1774(3) 0.3601(2) 0.0183(9) Uani 1 1 d . . .
H3 H 1.1055 0.1471 0.3715 0.022 Uiso 1 1 calc R . .
N4 N 0.7844(5) 0.2528(3) 0.3439(2) 0.0147(10) Uani 1 1 d . . .
C1 C 0.5041(6) 0.0956(3) 0.4084(3) 0.0153(11) Uani 1 1 d . . .
C2 C 0.3480(6) 0.0700(3) 0.4144(3) 0.0188(12) Uani 1 1 d . . .
H2 H 0.2907 0.0552 0.3795 0.023 Uiso 1 1 calc R . .
C3 C 0.2818(6) 0.0671(3) 0.4723(3) 0.0192(12) Uani 1 1 d . . .
H3A H 0.1788 0.0500 0.4767 0.023 Uiso 1 1 calc R . .
C4 C 0.3674(7) 0.0897(4) 0.5246(3) 0.0212(12) Uani 1 1 d . . .
H4 H 0.3192 0.0876 0.5634 0.025 Uiso 1 1 calc R . .
C5 C 0.5208(7) 0.1148(3) 0.5211(3) 0.0194(12) Uani 1 1 d . . .
H5 H 0.5764 0.1289 0.5566 0.023 Uiso 1 1 calc R . .
C6 C 0.5907(6) 0.1183(3) 0.4618(2) 0.0143(11) Uani 1 1 d . . .
C7 C 0.8405(7) 0.1705(4) 0.4998(3) 0.0258(14) Uani 1 1 d . . .
H7A H 0.7918 0.2155 0.5198 0.039 Uiso 1 1 calc R . .
H7B H 0.9405 0.1864 0.4836 0.039 Uiso 1 1 calc R . .
H7C H 0.8545 0.1280 0.5294 0.039 Uiso 1 1 calc R . .
C8 C 1.0554(7) 0.2540(3) 0.3422(3) 0.0177(11) Uani 1 1 d . . .
C9 C 1.2025(7) 0.2905(4) 0.3346(3) 0.0213(12) Uani 1 1 d . . .
H9 H 1.2940 0.2614 0.3410 0.026 Uiso 1 1 calc R . .
C10 C 1.2086(8) 0.3699(4) 0.3175(3) 0.0258(14) Uani 1 1 d . . .
H10 H 1.3046 0.3957 0.3135 0.031 Uiso 1 1 calc R . .
C11 C 1.0688(8) 0.4119(3) 0.3063(3) 0.0240(13) Uani 1 1 d . . .
H11 H 1.0755 0.4649 0.2931 0.029 Uiso 1 1 calc R . .
C12 C 0.9258(7) 0.3794(3) 0.3135(2) 0.0182(12) Uani 1 1 d . . .
H12 H 0.8361 0.4097 0.3063 0.022 Uiso 1 1 calc R . .
C13 C 0.9148(7) 0.2970(3) 0.3324(2) 0.0146(11) Uani 1 1 d . . .
C14 C 0.6327(7) 0.2908(4) 0.3418(3) 0.0218(13) Uani 1 1 d . . .
H14A H 0.6445 0.3476 0.3475 0.033 Uiso 1 1 calc R . .
H14B H 0.5677 0.2694 0.3742 0.033 Uiso 1 1 calc R . .
H14C H 0.5849 0.2806 0.3022 0.033 Uiso 1 1 calc R . .

loop_
_atom_site_aniso_label
_atom_site_aniso_U_11
_atom_site_aniso_U_22
_atom_site_aniso_U_33
_atom_site_aniso_U_23
_atom_site_aniso_U_13
_atom_site_aniso_U_12
Re1 0.01135(9) 0.01490(9) 0.01469(9) -0.00067(9) 0.00094(9) -0.00089(9)
Cl1 0.0203(6) 0.0243(7) 0.0165(6) -0.0037(5) 0.0040(5) 0.0016(6)
Cl2 0.0188(7) 0.0148(6) 0.0309(8) 0.0018(5) -0.0011(6) -0.0008(5)
N1 0.017(2) 0.013(2) 0.018(2) -0.0004(19) -0.001(2) 0.0021(18)
N2 0.017(2) 0.023(2) 0.016(2) -0.002(2) -0.0048(18) 0.002(2)
N3 0.011(2) 0.020(2) 0.023(2) 0.001(2) -0.001(2) -0.0001(17)
N4 0.012(2) 0.022(2) 0.010(2) -0.0018(17) 0.0007(16) -0.0005(18)
C1 0.016(3) 0.013(3) 0.017(3) 0.001(2) -0.002(2) 0.000(2)
C2 0.016(3) 0.022(3) 0.019(3) -0.002(2) -0.003(2) 0.004(2)
C3 0.015(3) 0.023(3) 0.020(3) 0.006(2) 0.002(2) -0.003(2)
C4 0.024(3) 0.024(3) 0.016(3) -0.002(2) 0.005(2) 0.001(2)
C5 0.024(3) 0.025(3) 0.010(3) 0.000(2) 0.002(2) -0.003(2)
C6 0.016(3) 0.015(3) 0.012(2) -0.0010(19) 0.001(2) -0.002(2)
C7 0.017(3) 0.043(4) 0.017(3) -0.004(3) -0.002(2) -0.014(3)
C8 0.017(3) 0.016(3) 0.021(3) 0.000(2) 0.001(2) -0.002(2)
C9 0.015(3) 0.027(3) 0.022(3) -0.004(2) 0.001(2) 0.003(2)
C10 0.029(3) 0.027(3) 0.021(3) -0.009(3) 0.009(2) -0.012(3)
C11 0.039(4) 0.015(3) 0.019(3) -0.003(2) 0.005(3) -0.006(3)
C12 0.021(3) 0.017(3) 0.017(3) -0.003(2) 0.004(2) 0.004(2)
C13 0.016(3) 0.014(3) 0.015(3) -0.004(2) 0.001(2) -0.003(2)
C14 0.016(3) 0.020(3) 0.030(3) -0.004(2) 0.001(2) 0.002(2)

loop_
_atom_type_symbol
_atom_type_description
_atom_type_scat_dispersion_real
_atom_type_scat_dispersion_imag
_atom_type_scat_source
C C 0.0033 0.0016 'International Tables Vol C Tables 4.2.6.8 and 6.1.1.4'
H H 0.0000 0.0000 'International Tables Vol C Tables 4.2.6.8 and 6.1.1.4'
N N 0.0061 0.0033 'International Tables Vol C Tables 4.2.6.8 and 6.1.1.4'
Cl Cl 0.1484 0.1585 'International Tables Vol C Tables 4.2.6.8 and 6.1.1.4'
Re Re -1.0185 7.2310 'International Tables Vol C Tables 4.2.6.8 and 6.1.1.4'

loop_
_geom_angle_atom_site_label_1
_geom_angle_atom_site_label_2
_geom_angle_atom_site_label_3
_geom_angle
_geom_angle_site_symmetry_1
_geom_angle_site_symmetry_3
_geom_angle_publ_flag
N1 Re1 N4 99.57(18) . . ?
N1 Re1 N3 175.86(19) . . ?
N4 Re1 N3 76.50(19) . . ?
N1 Re1 N2 76.39(19) . . ?
N4 Re1 N2 94.36(18) . . ?
N3 Re1 N2 105.0(2) . . ?
N1 Re1 Cl1 84.96(14) . . ?
N4 Re1 Cl1 89.82(13) . . ?
N3 Re1 Cl1 93.65(15) . . ?
N2 Re1 Cl1 161.31(14) . . ?
N1 Re1 Cl2 98.73(13) . . ?
N4 Re1 Cl2 161.63(13) . . ?
N3 Re1 Cl2 85.17(14) . . ?
N2 Re1 Cl2 91.45(14) . . ?
Cl1 Re1 Cl2 90.23(5) . . ?
C1 N1 Re1 120.2(4) . . ?
C1 N1 H1 119.9 . . ?
Re1 N1 H1 119.9 . . ?
C6 N2 C7 118.4(5) . . ?
C6 N2 Re1 118.0(4) . . ?
C7 N2 Re1 123.7(4) . . ?
C8 N3 Re1 118.8(4) . . ?
C8 N3 H3 120.6 . . ?
Re1 N3 H3 120.6 . . ?
C13 N4 C14 119.5(5) . . ?
C13 N4 Re1 118.0(4) . . ?
C14 N4 Re1 122.4(4) . . ?
N1 C1 C2 127.5(5) . . ?
N1 C1 C6 112.3(5) . . ?
C2 C1 C6 120.2(5) . . ?
C3 C2 C1 119.1(5) . . ?
C3 C2 H2 120.5 . . ?
C1 C2 H2 120.5 . . ?
C2 C3 C4 120.5(5) . . ?
C2 C3 H3A 119.7 . . ?
C4 C3 H3A 119.7 . . ?
C5 C4 C3 122.4(5) . . ?
C5 C4 H4 118.8 . . ?
C3 C4 H4 118.8 . . ?
C4 C5 C6 117.7(5) . . ?
C4 C5 H5 121.1 . . ?
C6 C5 H5 121.1 . . ?
N2 C6 C5 126.8(5) . . ?
N2 C6 C1 113.1(5) . . ?
C5 C6 C1 120.0(5) . . ?
N2 C7 H7A 109.5 . . ?
N2 C7 H7B 109.5 . . ?
H7A C7 H7B 109.5 . . ?
N2 C7 H7C 109.5 . . ?
H7A C7 H7C 109.5 . . ?
H7B C7 H7C 109.5 . . ?
N3 C8 C9 126.1(5) . . ?
N3 C8 C13 112.4(5) . . ?
C9 C8 C13 121.5(5) . . ?
C10 C9 C8 118.8(6) . . ?
C10 C9 H9 120.6 . . ?
C8 C9 H9 120.6 . . ?
C9 C10 C11 119.6(6) . . ?
C9 C10 H10 120.2 . . ?
C11 C10 H10 120.2 . . ?
C12 C11 C10 123.5(6) . . ?
C12 C11 H11 118.3 . . ?
C10 C11 H11 118.3 . . ?
C11 C12 C13 118.5(5) . . ?
C11 C12 H12 120.8 . . ?
C13 C12 H12 120.8 . . ?
N4 C13 C8 113.2(5) . . ?
N4 C13 C12 128.6(5) . . ?
C8 C13 C12 118.1(5) . . ?
N4 C14 H14A 109.5 . . ?
N4 C14 H14B 109.5 . . ?
H14A C14 H14B 109.5 . . ?
N4 C14 H14C 109.5 . . ?
H14A C14 H14C 109.5 . . ?
H14B C14 H14C 109.5 . . ?

loop_
_geom_bond_atom_site_label_1
_geom_bond_atom_site_label_2
_geom_bond_distance
_geom_bond_site_symmetry_2
_geom_bond_publ_flag
Re1 N1 1.982(5) . ?
Re1 N4 1.991(5) . ?
Re1 N3 1.991(4) . ?
Re1 N2 2.004(5) . ?
Re1 Cl1 2.3805(13) . ?
Re1 Cl2 2.3814(14) . ?
N1 C1 1.346(7) . ?
N1 H1 0.8600 . ?
N2 C6 1.367(7) . ?
N2 C7 1.480(7) . ?
N3 C8 1.352(7) . ?
N3 H3 0.8600 . ?
N4 C13 1.359(7) . ?
N4 C14 1.443(7) . ?
C1 C2 1.406(7) . ?
C1 C6 1.417(7) . ?
C2 C3 1.369(8) . ?
C2 H2 0.9300 . ?
C3 C4 1.395(8) . ?
C3 H3A 0.9300 . ?
C4 C5 1.379(8) . ?
C4 H4 0.9300 . ?
C5 C6 1.410(7) . ?
C5 H5 0.9300 . ?
C7 H7A 0.9600 . ?
C7 H7B 0.9600 . ?
C7 H7C 0.9600 . ?
C8 C9 1.407(8) . ?
C8 C13 1.415(8) . ?
C9 C10 1.374(8) . ?
C9 H9 0.9300 . ?
C10 C11 1.406(9) . ?
C10 H10 0.9300 . ?
C11 C12 1.346(8) . ?
C11 H11 0.9300 . ?
C12 C13 1.436(7) . ?
C12 H12 0.9300 . ?
C14 H14A 0.9600 . ?
C14 H14B 0.9600 . ?
C14 H14C 0.9600 . ?

loop_
_geom_hbond_atom_site_label_D
_geom_hbond_atom_site_label_H
_geom_hbond_atom_site_label_A
_geom_hbond_distance_DH
_geom_hbond_distance_HA
_geom_hbond_distance_DA
_geom_hbond_angle_DHA
_geom_hbond_site_symmetry_A
N1 H1 Cl1 0.86 2.74 2.960(5) 96.4 .

loop_
_geom_torsion_atom_site_label_1
_geom_torsion_atom_site_label_2
_geom_torsion_atom_site_label_3
_geom_torsion_atom_site_label_4
_geom_torsion
_geom_torsion_site_symmetry_1
_geom_torsion_site_symmetry_2
_geom_torsion_site_symmetry_3
_geom_torsion_site_symmetry_4
_geom_torsion_publ_flag
N4 Re1 N1 C1 -94.8(4) . . . . ?
N3 Re1 N1 C1 -113(3) . . . . ?
N2 Re1 N1 C1 -2.6(4) . . . . ?
Cl1 Re1 N1 C1 176.3(4) . . . . ?
Cl2 Re1 N1 C1 86.8(4) . . . . ?
N1 Re1 N2 C6 2.9(4) . . . . ?
N4 Re1 N2 C6 101.7(4) . . . . ?
N3 Re1 N2 C6 178.9(4) . . . . ?
Cl1 Re1 N2 C6 -0.7(8) . . . . ?
Cl2 Re1 N2 C6 -95.7(4) . . . . ?
N1 Re1 N2 C7 -177.5(5) . . . . ?
N4 Re1 N2 C7 -78.7(5) . . . . ?
N3 Re1 N2 C7 -1.5(5) . . . . ?
Cl1 Re1 N2 C7 178.9(3) . . . . ?
Cl2 Re1 N2 C7 83.9(5) . . . . ?
N1 Re1 N3 C8 10(3) . . . . ?
N4 Re1 N3 C8 -9.0(4) . . . . ?
N2 Re1 N3 C8 -100.0(4) . . . . ?
Cl1 Re1 N3 C8 79.9(4) . . . . ?
Cl2 Re1 N3 C8 169.8(4) . . . . ?
N1 Re1 N4 C13 -169.2(4) . . . . ?
N3 Re1 N4 C13 9.5(4) . . . . ?
N2 Re1 N4 C13 113.9(4) . . . . ?
Cl1 Re1 N4 C13 -84.3(4) . . . . ?
Cl2 Re1 N4 C13 5.8(7) . . . . ?
N1 Re1 N4 C14 8.1(4) . . . . ?
N3 Re1 N4 C14 -173.2(4) . . . . ?
N2 Re1 N4 C14 -68.8(4) . . . . ?
Cl1 Re1 N4 C14 93.0(4) . . . . ?
Cl2 Re1 N4 C14 -176.9(3) . . . . ?
Re1 N1 C1 C2 -177.8(4) . . . . ?
Re1 N1 C1 C6 1.8(6) . . . . ?
N1 C1 C2 C3 179.4(5) . . . . ?
C6 C1 C2 C3 -0.2(8) . . . . ?
C1 C2 C3 C4 0.3(8) . . . . ?
C2 C3 C4 C5 -0.7(9) . . . . ?
C3 C4 C5 C6 0.8(9) . . . . ?
C7 N2 C6 C5 -2.5(8) . . . . ?
Re1 N2 C6 C5 177.1(4) . . . . ?
C7 N2 C6 C1 177.5(5) . . . . ?
Re1 N2 C6 C1 -2.9(6) . . . . ?
C4 C5 C6 N2 179.4(6) . . . . ?
C4 C5 C6 C1 -0.7(8) . . . . ?
N1 C1 C6 N2 0.7(7) . . . . ?
C2 C1 C6 N2 -179.7(5) . . . . ?
N1 C1 C6 C5 -179.3(5) . . . . ?
C2 C1 C6 C5 0.4(8) . . . . ?
Re1 N3 C8 C9 -174.0(4) . . . . ?
Re1 N3 C8 C13 7.1(6) . . . . ?
N3 C8 C9 C10 -178.4(5) . . . . ?
C13 C8 C9 C10 0.3(8) . . . . ?
C8 C9 C10 C11 -2.0(8) . . . . ?
C9 C10 C11 C12 2.6(9) . . . . ?
C10 C11 C12 C13 -1.4(8) . . . . ?
C14 N4 C13 C8 174.0(5) . . . . ?
Re1 N4 C13 C8 -8.6(6) . . . . ?
C14 N4 C13 C12 -4.6(8) . . . . ?
Re1 N4 C13 C12 172.7(4) . . . . ?
N3 C8 C13 N4 0.9(7) . . . . ?
C9 C8 C13 N4 -178.0(5) . . . . ?
N3 C8 C13 C12 179.8(5) . . . . ?
C9 C8 C13 C12 0.9(8) . . . . ?
C11 C12 C13 N4 178.3(5) . . . . ?
C11 C12 C13 C8 -0.3(8) . . . . ?

loop_
_cod_related_entry_id
_cod_related_entry_database
_cod_related_entry_code
1 ChemSpider 30660893
